data_7713602
loop_
_publ_author_name
'Guo, Dianjun'
'Rajeshkumar, Thayalan'
'Zhu, Shan'
'Yuan, Qingbing'
'Hong, Dongjing'
'Zhou, Shuangliu'
'Zhu, Xiancui'
'Maron, Laurent'
'Wang, Shaowu'

_publ_section_title
;
 Aryl C--H bond functionalization with diphenyldiazomethane induced by
 rare-earth metal alkyl complexes
;
_journal_name_full 'Dalton Transactions'
_journal_paper_doi 10.1039/D3DT01714A
_journal_year 2023
_chemical_formula_moiety 'C66 H53 N6 O Y'
_chemical_formula_sum 'C66 H53 N6 O Y'
_chemical_formula_weight 1035.05
_space_group_crystal_system triclinic
_space_group_IT_number 2
_space_group_name_Hall '-P 1'
_space_group_name_H-M_alt 'P -1'
_atom_sites_solution_hydrogens geom
_atom_sites_solution_primary dual
_audit_creation_date 2022-03-30
_audit_creation_method
;
Olex2 1.3
(compiled 2020.11.12 svn.r5f609507 for OlexSys, GUI svn.r6408)
;
_audit_update_record
;
2022-08-13 deposited with the CCDC.	2023-07-19 downloaded from the CCDC.
;
_cell_angle_alpha 75.5750(10)
_cell_angle_beta 85.9730(10)
_cell_angle_gamma 69.0990(10)
_cell_formula_units_Z 2
_cell_length_a 11.5090(10)
_cell_length_b 14.3067(13)
_cell_length_c 21.0746(19)
_cell_measurement_reflns_used 5464
_cell_measurement_temperature 293.15
_cell_measurement_theta_max 20.934
_cell_measurement_theta_min 2.374
_cell_volume 3138.9(5)
_computing_cell_refinement 'SAINT v8.37A (Bruker, 2015)'
_computing_data_reduction 'SAINT v8.37A (Bruker, 2015)'
_computing_molecular_graphics 'Olex2 1.3 (Dolomanov et al., 2009)'
_computing_publication_material 'Olex2 1.3 (Dolomanov et al., 2009)'
_computing_structure_refinement 'SHELXL 2018/3 (Sheldrick, 2015)'
_computing_structure_solution 'ShelXT (Sheldrick, 2015)'
_diffrn_ambient_temperature 293.15
_diffrn_measured_fraction_theta_full 0.997
_diffrn_measured_fraction_theta_max 0.986
_diffrn_measurement_device_type 'Bruker APEX-II CCD'
_diffrn_measurement_method '\f and \w scans'
_diffrn_radiation_type MoK\a
_diffrn_radiation_wavelength 0.71073
_diffrn_reflns_av_R_equivalents 0.0836
_diffrn_reflns_av_unetI/netI 0.1360
_diffrn_reflns_Laue_measured_fraction_full 0.997
_diffrn_reflns_Laue_measured_fraction_max 0.986
_diffrn_reflns_limit_h_max 14
_diffrn_reflns_limit_h_min -14
_diffrn_reflns_limit_k_max 18
_diffrn_reflns_limit_k_min -18
_diffrn_reflns_limit_l_max 27
_diffrn_reflns_limit_l_min -27
_diffrn_reflns_number 37086
_diffrn_reflns_point_group_measured_fraction_full 0.997
_diffrn_reflns_point_group_measured_fraction_max 0.986
_diffrn_reflns_theta_full 25.242
_diffrn_reflns_theta_max 27.527
_diffrn_reflns_theta_min 1.570
_diffrn_source_current 30.0
_diffrn_source_power 1.5
_diffrn_source_voltage 50.0
_diffrn_standards_number 0
_exptl_absorpt_coefficient_mu 0.971
_exptl_absorpt_correction_T_max 0.7456
_exptl_absorpt_correction_T_min 0.5390
_exptl_absorpt_correction_type multi-scan
_exptl_absorpt_process_details
;
SADABS-2016/2 (Bruker,2016/2) was used for absorption correction.
wR2(int) was 0.0906 before and 0.0535 after correction.
The Ratio of minimum to maximum transmission is 0.7229.
The \l/2 correction factor is Not present.
;
_exptl_crystal_colour 'clear light black'
_exptl_crystal_colour_lustre clear
_exptl_crystal_colour_modifier light
_exptl_crystal_colour_primary black
_exptl_crystal_density_diffrn 1.095
_exptl_crystal_description block
_exptl_crystal_F_000 1076
_exptl_crystal_size_max 0.22
_exptl_crystal_size_mid 0.21
_exptl_crystal_size_min 0.2
_refine_diff_density_max 0.265
_refine_diff_density_min -0.272
_refine_diff_density_rms 0.049
_refine_ls_extinction_method none
_refine_ls_goodness_of_fit_ref 0.926
_refine_ls_hydrogen_treatment constr
_refine_ls_matrix_type full
_refine_ls_number_parameters 669
_refine_ls_number_reflns 14255
_refine_ls_number_restraints 0
_refine_ls_restrained_S_all 0.926
_refine_ls_R_factor_all 0.1385
_refine_ls_R_factor_gt 0.0572
_refine_ls_shift/su_max 0.001
_refine_ls_shift/su_mean 0.000
_refine_ls_structure_factor_coef Fsqd
_refine_ls_weighting_details 'w=1/[\s^2^(Fo^2^)+(0.0506P)^2^] where P=(Fo^2^+2Fc^2^)/3'
_refine_ls_weighting_scheme calc
_refine_ls_wR_factor_gt 0.1081
_refine_ls_wR_factor_ref 0.1298
_reflns_Friedel_coverage 0.000
_reflns_number_gt 6875
_reflns_number_total 14255
_reflns_threshold_expression 'I > 2\s(I)'
_cod_data_source_file d3dt01714a2.cif
_cod_data_source_block 2d
_cod_database_code 7713602
_shelx_shelxl_version_number 2018/3
_shelx_space_group_comment
;
The symmetry employed for this shelxl refinement is uniquely defined
by the following loop, which should always be used as a source of
symmetry information in preference to the above space-group names.
They are only intended as comments.
;
_shelx_estimated_absorpt_t_max 0.829
_shelx_estimated_absorpt_t_min 0.815
_olex2_refinement_description
;
1. Fixed Uiso
 At 1.2 times of:
  All C(H) groups
 At 1.5 times of:
  All C(H,H,H) groups
2.a Ternary CH refined with riding coordinates:
 C20(H20), C19(H19)
2.b Aromatic/amide H refined with riding coordinates:
 C38(H38), C36(H36), C1(H1), C22(H22), C32(H32), C58(H58), C7(H7), C2(H2),
 C26(H26), C39(H39), C11(H11), C30(H30), C9(H9), C56(H56), C10(H10), C13(H13),
 C3(H3), C53(H53), C35(H35), C55(H55), C8(H8), C48(H48), C27(H27), C65(H65),
 C17(H17), C61(H61), C29(H29), C28(H28), C16(H16), C62(H62), C46(H46), C34(H34),
  C63(H63), C14(H14), C33(H33), C15(H15), C52(H52), C64(H64), C42(H42),
 C49(H49), C51(H51), C43(H43), C50(H50), C45(H45), C44(H44)
2.c Idealised Me refined as rotating group:
 C23(H23A,H23B,H23C), C66(H66A,H66B,H66C)
;
_olex2_submission_special_instructions 'No special instructions were received'

loop_
_space_group_symop_operation_xyz
'x, y, z'
'-x, -y, -z'

loop_
_atom_site_label
_atom_site_type_symbol
_atom_site_fract_x
_atom_site_fract_y
_atom_site_fract_z
_atom_site_U_iso_or_equiv
_atom_site_adp_type
_atom_site_occupancy
_atom_site_site_symmetry_order
_atom_site_calc_flag
_atom_site_refinement_flags_posn
_atom_site_refinement_flags_adp
_atom_site_refinement_flags_occupancy
_atom_site_disorder_assembly
_atom_site_disorder_group
Y1 Y 0.67369(3) 0.27549(2) 0.28548(2) 0.04444(12) Uani 1 1 d . . . . .
N3 N 0.6922(2) 0.14343(18) 0.40244(12) 0.0410(6) Uani 1 1 d . . . . .
N1 N 0.5272(2) 0.36294(19) 0.34840(12) 0.0476(7) Uani 1 1 d . . . . .
O1 O 0.3453(3) 0.77040(19) 0.14052(13) 0.0760(7) Uani 1 1 d . . . . .
N2 N 0.6201(2) 0.1396(2) 0.27124(12) 0.0465(7) Uani 1 1 d . . . . .
N5 N 0.5833(2) 0.4033(2) 0.19325(12) 0.0500(7) Uani 1 1 d . . . . .
C37 C 0.5270(3) 0.3591(2) 0.41492(15) 0.0425(8) Uani 1 1 d . . . . .
N6 N 0.4841(2) 0.4004(2) 0.15785(14) 0.0535(7) Uani 1 1 d . . . . .
N4 N 0.8255(2) 0.3536(2) 0.24596(13) 0.0539(7) Uani 1 1 d . . . . .
C31 C 0.7254(3) 0.3722(2) 0.45118(15) 0.0451(8) Uani 1 1 d . . . . .
C18 C 0.7870(3) 0.0845(2) 0.36857(14) 0.0396(7) Uani 1 1 d . . . . .
C12 C 0.9029(3) -0.0548(3) 0.31354(17) 0.0487(8) Uani 1 1 d . . . . .
C38 C 0.4142(3) 0.4186(2) 0.43275(16) 0.0497(8) Uani 1 1 d . . . . .
H38 H 0.391543 0.428957 0.474382 0.060 Uiso 1 1 calc R U . . .
C36 C 0.7004(3) 0.4635(3) 0.40436(16) 0.0545(9) Uani 1 1 d . . . . .
H36 H 0.634121 0.484969 0.374921 0.065 Uiso 1 1 calc R U . . .
C5 C 0.7783(3) -0.0077(2) 0.34722(15) 0.0431(8) Uani 1 1 d . . . . .
C6 C 0.7654(3) -0.0862(2) 0.40953(16) 0.0458(8) Uani 1 1 d . . . . .
C23 C 0.5736(3) 0.1266(2) 0.42270(15) 0.0482(8) Uani 1 1 d . . . . .
H23A H 0.514663 0.187993 0.432618 0.072 Uiso 1 1 calc R U . . .
H23B H 0.588439 0.070426 0.460871 0.072 Uiso 1 1 calc R U . . .
H23C H 0.541061 0.110538 0.387715 0.072 Uiso 1 1 calc R U . . .
C20 C 0.8454(3) 0.2069(2) 0.39089(14) 0.0420(8) Uani 1 1 d . . . . .
H20 H 0.900193 0.242368 0.398273 0.050 Uiso 1 1 calc R U . . .
C1 C 0.5304(3) 0.1517(3) 0.22638(16) 0.0562(9) Uani 1 1 d . . . . .
H1 H 0.477462 0.214792 0.202440 0.067 Uiso 1 1 calc R U . . .
C47 C 0.4150(3) 0.3477(3) 0.07494(17) 0.0579(9) Uani 1 1 d . . . . .
C24 C 0.6512(3) 0.2998(2) 0.45341(14) 0.0420(8) Uani 1 1 d . . . . .
C21 C 0.7301(3) 0.2188(2) 0.41764(15) 0.0418(8) Uani 1 1 d . . . . .
C22 C 0.4082(3) 0.4273(3) 0.32617(17) 0.0549(9) Uani 1 1 d . . . . .
H22 H 0.379930 0.444682 0.283039 0.066 Uiso 1 1 calc R U . . .
C19 C 0.8801(3) 0.1241(2) 0.36095(14) 0.0435(8) Uani 1 1 d . . . . .
H19 H 0.962669 0.092844 0.343935 0.052 Uiso 1 1 calc R U . . .
C32 C 0.8246(3) 0.3425(3) 0.49384(17) 0.0608(10) Uani 1 1 d . . . . .
H32 H 0.842963 0.280914 0.525704 0.073 Uiso 1 1 calc R U . . .
C59 C 0.5684(3) 0.5028(3) 0.19232(15) 0.0480(8) Uani 1 1 d . . . . .
C58 C 0.4612(3) 0.5874(3) 0.16481(15) 0.0517(9) Uani 1 1 d . . . . .
H58 H 0.398611 0.575288 0.146223 0.062 Uiso 1 1 calc R U . . .
C7 C 0.8227(3) -0.0964(3) 0.46781(18) 0.0591(9) Uani 1 1 d . . . . .
H7 H 0.867484 -0.053980 0.468765 0.071 Uiso 1 1 calc R U . . .
C2 C 0.5308(3) 0.0580(3) 0.22226(18) 0.0662(10) Uani 1 1 d . . . . .
H2 H 0.479807 0.046437 0.195025 0.079 Uiso 1 1 calc R U . . .
C25 C 0.6322(3) 0.2519(3) 0.52584(15) 0.0457(8) Uani 1 1 d . . . . .
C40 C 0.5177(3) 0.3554(3) 0.11075(16) 0.0532(9) Uani 1 1 d . . . . .
C57 C 0.4474(4) 0.6859(3) 0.16489(17) 0.0612(10) Uani 1 1 d . . . . .
C26 C 0.5730(3) 0.3157(3) 0.56704(17) 0.0557(9) Uani 1 1 d . . . . .
H26 H 0.546053 0.386758 0.550561 0.067 Uiso 1 1 calc R U . . .
C4 C 0.6730(3) 0.0336(3) 0.29664(16) 0.0475(8) Uani 1 1 d . . . . .
C39 C 0.3388(3) 0.4612(3) 0.37561(17) 0.0582(9) Uani 1 1 d . . . . .
H39 H 0.256123 0.504953 0.372500 0.070 Uiso 1 1 calc R U . . .
C11 C 0.7005(3) -0.1514(3) 0.41115(19) 0.0658(10) Uani 1 1 d . . . . .
H11 H 0.659679 -0.146758 0.373302 0.079 Uiso 1 1 calc R U . . .
C30 C 0.6771(3) 0.1467(3) 0.55326(17) 0.0596(9) Uani 1 1 d . . . . .
H30 H 0.722728 0.101782 0.527925 0.072 Uiso 1 1 calc R U . . .
C9 C 0.7509(4) -0.2315(3) 0.5237(2) 0.0712(11) Uani 1 1 d . . . . .
H9 H 0.746039 -0.279969 0.561479 0.085 Uiso 1 1 calc R U . . .
C56 C 0.5414(4) 0.7089(3) 0.19021(17) 0.0669(10) Uani 1 1 d . . . . .
H56 H 0.530787 0.776306 0.190598 0.080 Uiso 1 1 calc R U . . .
C10 C 0.6948(4) -0.2231(3) 0.4673(2) 0.0772(12) Uani 1 1 d . . . . .
H10 H 0.651497 -0.266638 0.466435 0.093 Uiso 1 1 calc R U . . .
C13 C 0.9196(3) -0.0128(3) 0.24848(18) 0.0649(10) Uani 1 1 d . . . . .
H13 H 0.854429 0.041543 0.224445 0.078 Uiso 1 1 calc R U . . .
C3 C 0.6211(3) -0.0170(3) 0.26615(17) 0.0629(10) Uani 1 1 d . . . . .
H3 H 0.642310 -0.088001 0.273483 0.075 Uiso 1 1 calc R U . . .
C53 C 0.7882(3) 0.4540(3) 0.23371(16) 0.0590(10) Uani 1 1 d . . . . .
H53 H 0.849016 0.481623 0.236623 0.071 Uiso 1 1 calc R U . . .
C35 C 0.7733(4) 0.5238(3) 0.4007(2) 0.0729(11) Uani 1 1 d . . . . .
H35 H 0.754903 0.586068 0.369424 0.087 Uiso 1 1 calc R U . . .
C54 C 0.6663(3) 0.5263(3) 0.21649(15) 0.0498(9) Uani 1 1 d . . . . .
C60 C 0.9572(3) 0.2998(3) 0.25249(18) 0.0605(10) Uani 1 1 d . . . . .
C55 C 0.6484(4) 0.6297(3) 0.21416(16) 0.0620(10) Uani 1 1 d . . . . .
H55 H 0.711938 0.644654 0.229547 0.074 Uiso 1 1 calc R U . . .
C41 C 0.6478(4) 0.3130(3) 0.08911(16) 0.0612(10) Uani 1 1 d . . . . .
C8 C 0.8155(3) -0.1669(3) 0.52422(18) 0.0678(10) Uani 1 1 d . . . . .
H8 H 0.854027 -0.171104 0.562679 0.081 Uiso 1 1 calc R U . . .
C48 C 0.4273(4) 0.3374(3) 0.01134(19) 0.0823(12) Uani 1 1 d . . . . .
H48 H 0.502956 0.330480 -0.009310 0.099 Uiso 1 1 calc R U . . .
C27 C 0.5529(3) 0.2764(3) 0.63192(18) 0.0667(10) Uani 1 1 d . . . . .
H27 H 0.512936 0.320828 0.658611 0.080 Uiso 1 1 calc R U . . .
C65 C 1.0315(4) 0.3247(3) 0.29063(19) 0.0744(11) Uani 1 1 d . . . . .
H65 H 0.996545 0.377783 0.311855 0.089 Uiso 1 1 calc R U . . .
C17 C 1.0012(3) -0.1381(3) 0.34666(18) 0.0651(10) Uani 1 1 d . . . . .
H17 H 0.992127 -0.169378 0.390099 0.078 Uiso 1 1 calc R U . . .
C61 C 1.0111(4) 0.2201(3) 0.2229(2) 0.0774(12) Uani 1 1 d . . . . .
H61 H 0.961827 0.203559 0.197521 0.093 Uiso 1 1 calc R U . . .
C29 C 0.6545(4) 0.1079(3) 0.6183(2) 0.0752(12) Uani 1 1 d . . . . .
H29 H 0.682572 0.036929 0.635443 0.090 Uiso 1 1 calc R U . . .
C28 C 0.5922(4) 0.1714(4) 0.65708(19) 0.0719(11) Uani 1 1 d . . . . .
H28 H 0.576147 0.144444 0.700293 0.086 Uiso 1 1 calc R U . . .
C66 C 0.2458(4) 0.7534(3) 0.1141(2) 0.0960(14) Uani 1 1 d . . . . .
H66A H 0.275292 0.721791 0.078048 0.144 Uiso 1 1 calc R U . . .
H66B H 0.179701 0.818096 0.099020 0.144 Uiso 1 1 calc R U . . .
H66C H 0.215530 0.708840 0.147386 0.144 Uiso 1 1 calc R U . . .
C16 C 1.1127(4) -0.1755(3) 0.3161(2) 0.0823(13) Uani 1 1 d . . . . .
H16 H 1.178093 -0.230632 0.339321 0.099 Uiso 1 1 calc R U . . .
C62 C 1.1362(5) 0.1639(4) 0.2296(3) 0.1066(16) Uani 1 1 d . . . . .
H62 H 1.170659 0.109351 0.209567 0.128 Uiso 1 1 calc R U . . .
C46 C 0.7054(4) 0.2099(4) 0.09082(19) 0.0867(13) Uani 1 1 d . . . . .
H46 H 0.661495 0.165326 0.105097 0.104 Uiso 1 1 calc R U . . .
C34 C 0.8718(4) 0.4919(4) 0.4430(2) 0.0842(13) Uani 1 1 d . . . . .
H34 H 0.921915 0.531464 0.439556 0.101 Uiso 1 1 calc R U . . .
C63 C 1.2102(5) 0.1886(5) 0.2661(3) 0.111(2) Uani 1 1 d . . . . .
H63 H 1.295105 0.151368 0.270514 0.134 Uiso 1 1 calc R U . . .
C14 C 1.0319(4) -0.0507(4) 0.2186(2) 0.0822(12) Uani 1 1 d . . . . .
H14 H 1.042031 -0.020098 0.175200 0.099 Uiso 1 1 calc R U . . .
C33 C 0.8972(4) 0.4020(3) 0.4904(2) 0.0787(12) Uani 1 1 d . . . . .
H33 H 0.962949 0.381224 0.520044 0.094 Uiso 1 1 calc R U . . .
C15 C 1.1274(4) -0.1319(4) 0.2520(2) 0.0803(13) Uani 1 1 d . . . . .
H15 H 1.202160 -0.157564 0.231382 0.096 Uiso 1 1 calc R U . . .
C52 C 0.3025(4) 0.3540(3) 0.1053(2) 0.0790(12) Uani 1 1 d . . . . .
H52 H 0.293724 0.358134 0.148829 0.095 Uiso 1 1 calc R U . . .
C64 C 1.1580(4) 0.2689(4) 0.2962(2) 0.0943(15) Uani 1 1 d . . . . .
H64 H 1.208421 0.285899 0.320562 0.113 Uiso 1 1 calc R U . . .
C42 C 0.7155(4) 0.3770(4) 0.0659(2) 0.0917(14) Uani 1 1 d . . . . .
H42 H 0.679059 0.447180 0.063579 0.110 Uiso 1 1 calc R U . . .
C49 C 0.3290(5) 0.3371(4) -0.0220(2) 0.1029(16) Uani 1 1 d . . . . .
H49 H 0.338242 0.330946 -0.065112 0.123 Uiso 1 1 calc R U . . .
C51 C 0.2034(4) 0.3543(4) 0.0720(3) 0.1021(15) Uani 1 1 d . . . . .
H51 H 0.127962 0.360008 0.092739 0.123 Uiso 1 1 calc R U . . .
C43 C 0.8372(6) 0.3374(6) 0.0459(3) 0.126(2) Uani 1 1 d . . . . .
H43 H 0.881770 0.381152 0.030623 0.151 Uiso 1 1 calc R U . . .
C50 C 0.2162(5) 0.3460(4) 0.0084(3) 0.1115(17) Uani 1 1 d . . . . .
H50 H 0.149487 0.346433 -0.014261 0.134 Uiso 1 1 calc R U . . .
C45 C 0.8267(5) 0.1714(4) 0.0718(2) 0.1113(18) Uani 1 1 d . . . . .
H45 H 0.864781 0.101079 0.074806 0.134 Uiso 1 1 calc R U . . .
C44 C 0.8910(6) 0.2361(7) 0.0486(3) 0.133(3) Uani 1 1 d . . . . .
H44 H 0.972123 0.210238 0.034655 0.160 Uiso 1 1 calc R U . . .

loop_
_atom_site_aniso_label
_atom_site_aniso_U_11
_atom_site_aniso_U_22
_atom_site_aniso_U_33
_atom_site_aniso_U_23
_atom_site_aniso_U_13
_atom_site_aniso_U_12
Y1 0.04058(19) 0.0520(2) 0.0449(2) -0.01297(15) 0.00166(14) -0.02047(15)
N3 0.0328(14) 0.0469(16) 0.0477(16) -0.0125(13) 0.0041(12) -0.0190(13)
N1 0.0407(16) 0.0581(18) 0.0441(17) -0.0119(14) -0.0006(13) -0.0176(14)
O1 0.0752(19) 0.0566(17) 0.085(2) -0.0144(14) -0.0040(15) -0.0104(15)
N2 0.0438(16) 0.0554(19) 0.0430(16) -0.0106(14) 0.0002(13) -0.0213(14)
N5 0.0505(17) 0.0548(19) 0.0479(17) -0.0110(14) -0.0024(13) -0.0226(14)
C37 0.0417(19) 0.044(2) 0.046(2) -0.0109(16) 0.0015(16) -0.0203(16)
N6 0.0505(17) 0.0575(19) 0.0520(18) -0.0116(15) -0.0098(14) -0.0173(15)
N4 0.0480(18) 0.066(2) 0.0505(18) -0.0087(15) 0.0034(13) -0.0279(16)
C31 0.046(2) 0.046(2) 0.050(2) -0.0190(17) 0.0010(16) -0.0189(17)
C18 0.0341(17) 0.046(2) 0.0405(19) -0.0121(15) 0.0044(14) -0.0160(16)
C12 0.045(2) 0.057(2) 0.054(2) -0.0236(18) 0.0055(17) -0.0233(18)
C38 0.047(2) 0.054(2) 0.050(2) -0.0183(17) 0.0090(17) -0.0174(18)
C36 0.061(2) 0.056(2) 0.055(2) -0.0159(19) -0.0037(18) -0.0279(19)
C5 0.0384(18) 0.049(2) 0.048(2) -0.0205(16) 0.0046(15) -0.0173(16)
C6 0.0405(19) 0.045(2) 0.057(2) -0.0185(17) 0.0056(16) -0.0167(16)
C23 0.0408(19) 0.058(2) 0.053(2) -0.0178(17) 0.0074(16) -0.0251(17)
C20 0.0333(18) 0.048(2) 0.050(2) -0.0152(16) -0.0003(15) -0.0180(15)
C1 0.050(2) 0.072(3) 0.053(2) -0.0071(19) -0.0048(17) -0.033(2)
C47 0.063(2) 0.065(2) 0.051(2) -0.0113(19) -0.0026(19) -0.029(2)
C24 0.0436(19) 0.047(2) 0.0414(19) -0.0119(16) 0.0026(15) -0.0218(16)
C21 0.0422(19) 0.0422(19) 0.046(2) -0.0112(16) -0.0038(15) -0.0199(16)
C22 0.047(2) 0.065(2) 0.050(2) -0.0117(19) -0.0013(18) -0.0161(19)
C19 0.0357(18) 0.052(2) 0.045(2) -0.0136(16) 0.0023(15) -0.0174(16)
C32 0.063(2) 0.061(2) 0.065(2) -0.0142(19) -0.011(2) -0.030(2)
C59 0.053(2) 0.056(2) 0.0343(19) -0.0074(17) 0.0052(16) -0.0210(19)
C58 0.050(2) 0.060(2) 0.045(2) -0.0107(18) 0.0020(16) -0.0211(19)
C7 0.062(2) 0.052(2) 0.067(3) -0.007(2) -0.001(2) -0.0291(19)
C2 0.062(2) 0.087(3) 0.065(3) -0.023(2) -0.008(2) -0.040(2)
C25 0.0444(19) 0.052(2) 0.047(2) -0.0104(18) -0.0001(16) -0.0247(17)
C40 0.061(2) 0.059(2) 0.043(2) -0.0065(18) -0.0033(18) -0.0291(19)
C57 0.065(3) 0.062(3) 0.051(2) -0.011(2) 0.0101(19) -0.019(2)
C26 0.056(2) 0.064(2) 0.051(2) -0.018(2) 0.0014(18) -0.0219(19)
C4 0.0425(19) 0.056(2) 0.053(2) -0.0242(18) 0.0020(16) -0.0211(17)
C39 0.041(2) 0.058(2) 0.066(3) -0.011(2) -0.0033(19) -0.0087(18)
C11 0.072(3) 0.069(3) 0.071(3) -0.018(2) 0.001(2) -0.042(2)
C30 0.074(3) 0.061(3) 0.047(2) -0.0099(19) -0.0015(19) -0.029(2)
C9 0.072(3) 0.063(3) 0.073(3) -0.003(2) 0.013(2) -0.029(2)
C56 0.087(3) 0.065(3) 0.059(2) -0.017(2) 0.002(2) -0.037(2)
C10 0.092(3) 0.079(3) 0.079(3) -0.008(2) -0.001(3) -0.059(3)
C13 0.060(2) 0.069(3) 0.066(3) -0.023(2) 0.012(2) -0.020(2)
C3 0.066(2) 0.057(2) 0.073(3) -0.022(2) -0.010(2) -0.024(2)
C53 0.064(3) 0.074(3) 0.050(2) -0.009(2) -0.0017(18) -0.040(2)
C35 0.083(3) 0.068(3) 0.083(3) -0.016(2) -0.001(2) -0.046(2)
C54 0.056(2) 0.058(2) 0.042(2) -0.0101(17) 0.0012(17) -0.030(2)
C60 0.049(2) 0.071(3) 0.058(2) 0.000(2) 0.0054(19) -0.028(2)
C55 0.074(3) 0.067(3) 0.055(2) -0.012(2) -0.004(2) -0.037(2)
C41 0.061(3) 0.082(3) 0.045(2) -0.019(2) 0.0062(18) -0.028(2)
C8 0.077(3) 0.066(3) 0.061(3) -0.005(2) -0.007(2) -0.031(2)
C48 0.087(3) 0.122(4) 0.056(3) -0.029(2) 0.000(2) -0.053(3)
C27 0.064(2) 0.089(3) 0.047(2) -0.019(2) 0.0034(19) -0.025(2)
C65 0.056(3) 0.086(3) 0.076(3) 0.003(2) -0.005(2) -0.033(2)
C17 0.047(2) 0.084(3) 0.062(2) -0.026(2) 0.003(2) -0.015(2)
C61 0.068(3) 0.086(3) 0.075(3) -0.017(2) 0.019(2) -0.028(3)
C29 0.102(3) 0.073(3) 0.058(3) 0.000(2) -0.015(2) -0.046(3)
C28 0.077(3) 0.101(4) 0.046(2) -0.005(3) -0.003(2) -0.049(3)
C66 0.074(3) 0.089(3) 0.110(4) -0.026(3) -0.023(3) -0.004(3)
C16 0.048(2) 0.108(3) 0.088(3) -0.044(3) 0.003(2) -0.011(2)
C62 0.071(4) 0.109(4) 0.116(4) -0.015(3) 0.027(3) -0.016(3)
C46 0.081(3) 0.102(4) 0.074(3) -0.028(3) 0.020(2) -0.027(3)
C34 0.091(3) 0.091(3) 0.104(4) -0.026(3) -0.003(3) -0.070(3)
C63 0.051(3) 0.122(5) 0.118(5) 0.022(4) 0.021(3) -0.015(3)
C14 0.072(3) 0.104(4) 0.073(3) -0.032(3) 0.020(3) -0.029(3)
C33 0.080(3) 0.088(3) 0.087(3) -0.025(3) -0.017(2) -0.047(3)
C15 0.052(3) 0.113(4) 0.088(4) -0.056(3) 0.021(2) -0.026(3)
C52 0.071(3) 0.109(3) 0.065(3) -0.023(2) -0.007(2) -0.037(3)
C64 0.057(3) 0.127(4) 0.087(4) 0.017(3) -0.009(3) -0.045(3)
C42 0.089(3) 0.125(4) 0.077(3) -0.031(3) 0.023(3) -0.056(3)
C49 0.122(4) 0.151(5) 0.063(3) -0.030(3) -0.016(3) -0.074(4)
C51 0.079(3) 0.141(4) 0.104(4) -0.031(3) -0.016(3) -0.056(3)
C43 0.097(5) 0.208(7) 0.107(4) -0.054(5) 0.042(4) -0.092(5)
C50 0.110(4) 0.153(5) 0.096(4) -0.025(4) -0.033(3) -0.073(4)
C45 0.096(4) 0.130(5) 0.077(4) -0.020(3) 0.017(3) -0.008(4)
C44 0.076(4) 0.232(8) 0.083(4) -0.051(5) 0.025(3) -0.040(5)

loop_
_atom_type_symbol
_atom_type_description
_atom_type_scat_dispersion_real
_atom_type_scat_dispersion_imag
_atom_type_scat_source
C C 0.0033 0.0016 'International Tables Vol C Tables 4.2.6.8 and 6.1.1.4'
H H 0.0000 0.0000 'International Tables Vol C Tables 4.2.6.8 and 6.1.1.4'
N N 0.0061 0.0033 'International Tables Vol C Tables 4.2.6.8 and 6.1.1.4'
O O 0.0106 0.0060 'International Tables Vol C Tables 4.2.6.8 and 6.1.1.4'
Y Y -2.7962 3.5667 'International Tables Vol C Tables 4.2.6.8 and 6.1.1.4'

loop_
_geom_angle_atom_site_label_1
_geom_angle_atom_site_label_2
_geom_angle_atom_site_label_3
_geom_angle
_geom_angle_site_symmetry_1
_geom_angle_site_symmetry_3
_geom_angle_publ_flag
N3 Y1 C18 29.66(7) . . ?
N3 Y1 C20 47.75(8) . . ?
N3 Y1 C21 30.00(7) . . ?
N3 Y1 C19 47.55(8) . . ?
N1 Y1 N3 74.28(8) . . ?
N1 Y1 N2 108.19(9) . . ?
N1 Y1 N5 89.64(9) . . ?
N1 Y1 N4 113.54(9) . . ?
N1 Y1 C18 103.92(9) . . ?
N1 Y1 C20 88.68(9) . . ?
N1 Y1 C21 64.55(9) . . ?
N1 Y1 C19 112.18(9) . . ?
N2 Y1 N3 72.19(8) . . ?
N2 Y1 N4 138.01(9) . . ?
N2 Y1 C18 62.88(9) . . ?
N2 Y1 C20 110.26(9) . . ?
N2 Y1 C21 102.17(9) . . ?
N2 Y1 C19 86.79(9) . . ?
N5 Y1 N3 159.43(8) . . ?
N5 Y1 N2 101.78(9) . . ?
N5 Y1 N4 74.58(9) . . ?
N5 Y1 C18 161.91(9) . . ?
N5 Y1 C20 146.75(9) . . ?
N5 Y1 C21 149.19(9) . . ?
N5 Y1 C19 153.00(9) . . ?
N4 Y1 N3 123.34(8) . . ?
N4 Y1 C18 109.69(9) . . ?
N4 Y1 C20 75.74(9) . . ?
N4 Y1 C21 99.55(9) . . ?
N4 Y1 C19 81.93(9) . . ?
C18 Y1 C20 47.39(9) . . ?
C18 Y1 C19 28.20(8) . . ?
C20 Y1 C19 28.69(8) . . ?
C21 Y1 C18 48.75(9) . . ?
C21 Y1 C20 28.53(8) . . ?
C21 Y1 C19 47.64(9) . . ?
C18 N3 Y1 78.59(16) . . ?
C18 N3 C23 126.1(2) . . ?
C18 N3 C21 108.7(2) . . ?
C23 N3 Y1 112.80(17) . . ?
C21 N3 Y1 78.13(15) . . ?
C21 N3 C23 125.1(2) . . ?
C37 N1 Y1 131.1(2) . . ?
C22 N1 Y1 124.0(2) . . ?
C22 N1 C37 104.6(3) . . ?
C57 O1 C66 117.4(3) . . ?
C1 N2 Y1 123.3(2) . . ?
C1 N2 C4 105.0(3) . . ?
C4 N2 Y1 131.33(19) . . ?
N6 N5 Y1 121.49(19) . . ?
C59 N5 Y1 118.4(2) . . ?
C59 N5 N6 110.4(3) . . ?
N1 C37 C24 117.5(3) . . ?
C38 C37 N1 110.8(3) . . ?
C38 C37 C24 131.5(3) . . ?
C40 N6 N5 115.0(3) . . ?
C53 N4 Y1 117.0(2) . . ?
C53 N4 C60 116.3(3) . . ?
C60 N4 Y1 124.1(2) . . ?
C36 C31 C24 121.5(3) . . ?
C36 C31 C32 118.2(3) . . ?
C32 C31 C24 120.2(3) . . ?
N3 C18 Y1 71.75(15) . . ?
N3 C18 C5 122.2(2) . . ?
C5 C18 Y1 115.88(18) . . ?
C19 C18 Y1 78.69(18) . . ?
C19 C18 N3 107.5(3) . . ?
C19 C18 C5 130.2(3) . . ?
C13 C12 C5 120.2(3) . . ?
C13 C12 C17 117.4(3) . . ?
C17 C12 C5 122.4(3) . . ?
C37 C38 H38 126.9 . . ?
C37 C38 C39 106.3(3) . . ?
C39 C38 H38 126.9 . . ?
C31 C36 H36 119.8 . . ?
C31 C36 C35 120.5(3) . . ?
C35 C36 H36 119.8 . . ?
C18 C5 C12 106.6(2) . . ?
C18 C5 C6 107.4(2) . . ?
C6 C5 C12 109.8(3) . . ?
C4 C5 C18 107.5(2) . . ?
C4 C5 C12 108.7(2) . . ?
C4 C5 C6 116.4(3) . . ?
C7 C6 C5 120.5(3) . . ?
C11 C6 C5 123.3(3) . . ?
C11 C6 C7 116.2(3) . . ?
N3 C23 H23A 109.5 . . ?
N3 C23 H23B 109.5 . . ?
N3 C23 H23C 109.5 . . ?
H23A C23 H23B 109.5 . . ?
H23A C23 H23C 109.5 . . ?
H23B C23 H23C 109.5 . . ?
Y1 C20 H20 125.2 . . ?
C21 C20 Y1 73.11(17) . . ?
C21 C20 H20 125.2 . . ?
C21 C20 C19 108.8(3) . . ?
C19 C20 Y1 76.04(17) . . ?
C19 C20 H20 125.2 . . ?
N2 C1 H1 124.8 . . ?
C2 C1 N2 110.4(3) . . ?
C2 C1 H1 124.8 . . ?
C48 C47 C40 121.8(3) . . ?
C48 C47 C52 118.4(3) . . ?
C52 C47 C40 119.8(3) . . ?
C37 C24 C31 110.5(2) . . ?
C37 C24 C25 112.3(2) . . ?
C21 C24 C37 107.4(2) . . ?
C21 C24 C31 105.6(2) . . ?
C21 C24 C25 112.2(2) . . ?
C25 C24 C31 108.6(2) . . ?
N3 C21 Y1 71.87(15) . . ?
N3 C21 C24 124.8(3) . . ?
C20 C21 Y1 78.36(18) . . ?
C20 C21 N3 106.4(3) . . ?
C20 C21 C24 128.7(3) . . ?
C24 C21 Y1 112.53(18) . . ?
N1 C22 H22 124.6 . . ?
C39 C22 N1 110.7(3) . . ?
C39 C22 H22 124.6 . . ?
Y1 C19 H19 125.4 . . ?
C18 C19 Y1 73.11(17) . . ?
C18 C19 C20 108.5(3) . . ?
C18 C19 H19 125.4 . . ?
C20 C19 Y1 75.27(17) . . ?
C20 C19 H19 125.4 . . ?
C31 C32 H32 119.2 . . ?
C33 C32 C31 121.6(3) . . ?
C33 C32 H32 119.2 . . ?
N5 C59 C58 122.5(3) . . ?
N5 C59 C54 120.4(3) . . ?
C58 C59 C54 116.9(3) . . ?
C59 C58 H58 119.1 . . ?
C57 C58 C59 121.7(3) . . ?
C57 C58 H58 119.1 . . ?
C6 C7 H7 118.9 . . ?
C8 C7 C6 122.3(3) . . ?
C8 C7 H7 118.9 . . ?
C1 C2 H2 126.2 . . ?
C1 C2 C3 107.6(3) . . ?
C3 C2 H2 126.2 . . ?
C26 C25 C24 119.6(3) . . ?
C26 C25 C30 117.3(3) . . ?
C30 C25 C24 123.0(3) . . ?
N6 C40 C47 115.7(3) . . ?
N6 C40 C41 125.4(3) . . ?
C41 C40 C47 118.9(3) . . ?
O1 C57 C56 114.0(4) . . ?
C58 C57 O1 124.5(4) . . ?
C58 C57 C56 121.4(4) . . ?
C25 C26 H26 119.2 . . ?
C27 C26 C25 121.7(3) . . ?
C27 C26 H26 119.2 . . ?
N2 C4 C5 119.1(3) . . ?
C3 C4 N2 110.0(3) . . ?
C3 C4 C5 130.8(3) . . ?
C38 C39 H39 126.2 . . ?
C22 C39 C38 107.6(3) . . ?
C22 C39 H39 126.2 . . ?
C6 C11 H11 119.2 . . ?
C10 C11 C6 121.6(3) . . ?
C10 C11 H11 119.2 . . ?
C25 C30 H30 119.7 . . ?
C25 C30 C29 120.5(3) . . ?
C29 C30 H30 119.7 . . ?
C10 C9 H9 120.6 . . ?
C10 C9 C8 118.8(4) . . ?
C8 C9 H9 120.6 . . ?
C57 C56 H56 120.8 . . ?
C55 C56 C57 118.3(4) . . ?
C55 C56 H56 120.8 . . ?
C11 C10 H10 119.4 . . ?
C9 C10 C11 121.2(4) . . ?
C9 C10 H10 119.4 . . ?
C12 C13 H13 119.5 . . ?
C12 C13 C14 120.9(4) . . ?
C14 C13 H13 119.5 . . ?
C2 C3 H3 126.5 . . ?
C4 C3 C2 107.0(3) . . ?
C4 C3 H3 126.5 . . ?
N4 C53 H53 116.0 . . ?
N4 C53 C54 128.0(3) . . ?
C54 C53 H53 116.0 . . ?
C36 C35 H35 120.0 . . ?
C34 C35 C36 120.0(4) . . ?
C34 C35 H35 120.0 . . ?
C53 C54 C59 124.1(3) . . ?
C55 C54 C59 118.9(3) . . ?
C55 C54 C53 116.2(3) . . ?
C65 C60 N4 121.3(4) . . ?
C61 C60 N4 119.6(4) . . ?
C61 C60 C65 119.1(4) . . ?
C56 C55 C54 122.5(3) . . ?
C56 C55 H55 118.7 . . ?
C54 C55 H55 118.7 . . ?
C46 C41 C40 122.0(4) . . ?
C46 C41 C42 117.4(4) . . ?
C42 C41 C40 120.5(4) . . ?
C7 C8 C9 119.8(4) . . ?
C7 C8 H8 120.1 . . ?
C9 C8 H8 120.1 . . ?
C47 C48 H48 119.6 . . ?
C49 C48 C47 120.8(4) . . ?
C49 C48 H48 119.6 . . ?
C26 C27 H27 120.1 . . ?
C28 C27 C26 119.9(4) . . ?
C28 C27 H27 120.1 . . ?
C60 C65 H65 120.6 . . ?
C64 C65 C60 118.8(4) . . ?
C64 C65 H65 120.6 . . ?
C12 C17 H17 119.5 . . ?
C16 C17 C12 121.0(4) . . ?
C16 C17 H17 119.5 . . ?
C60 C61 H61 119.2 . . ?
C60 C61 C62 121.7(5) . . ?
C62 C61 H61 119.2 . . ?
C30 C29 H29 119.4 . . ?
C28 C29 C30 121.2(4) . . ?
C28 C29 H29 119.4 . . ?
C27 C28 H28 120.3 . . ?
C29 C28 C27 119.3(4) . . ?
C29 C28 H28 120.3 . . ?
O1 C66 H66A 109.5 . . ?
O1 C66 H66B 109.5 . . ?
O1 C66 H66C 109.5 . . ?
H66A C66 H66B 109.5 . . ?
H66A C66 H66C 109.5 . . ?
H66B C66 H66C 109.5 . . ?
C17 C16 H16 119.8 . . ?
C15 C16 C17 120.5(4) . . ?
C15 C16 H16 119.8 . . ?
C61 C62 H62 120.2 . . ?
C63 C62 C61 119.7(5) . . ?
C63 C62 H62 120.2 . . ?
C41 C46 H46 119.3 . . ?
C45 C46 C41 121.4(5) . . ?
C45 C46 H46 119.3 . . ?
C35 C34 H34 119.9 . . ?
C35 C34 C33 120.3(4) . . ?
C33 C34 H34 119.9 . . ?
C62 C63 H63 120.1 . . ?
C62 C63 C64 119.7(5) . . ?
C64 C63 H63 120.1 . . ?
C13 C14 H14 119.6 . . ?
C15 C14 C13 120.8(4) . . ?
C15 C14 H14 119.6 . . ?
C32 C33 H33 120.3 . . ?
C34 C33 C32 119.4(4) . . ?
C34 C33 H33 120.3 . . ?
C16 C15 H15 120.3 . . ?
C14 C15 C16 119.3(4) . . ?
C14 C15 H15 120.3 . . ?
C47 C52 H52 119.5 . . ?
C51 C52 C47 121.1(4) . . ?
C51 C52 H52 119.5 . . ?
C65 C64 H64 119.5 . . ?
C63 C64 C65 121.0(5) . . ?
C63 C64 H64 119.5 . . ?
C41 C42 H42 119.7 . . ?
C41 C42 C43 120.6(5) . . ?
C43 C42 H42 119.7 . . ?
C48 C49 H49 119.9 . . ?
C48 C49 C50 120.2(4) . . ?
C50 C49 H49 119.9 . . ?
C52 C51 H51 120.1 . . ?
C50 C51 C52 119.9(5) . . ?
C50 C51 H51 120.1 . . ?
C42 C43 H43 119.8 . . ?
C44 C43 C42 120.4(6) . . ?
C44 C43 H43 119.8 . . ?
C49 C50 H50 120.2 . . ?
C51 C50 C49 119.6(4) . . ?
C51 C50 H50 120.2 . . ?
C46 C45 H45 120.0 . . ?
C44 C45 C46 120.1(6) . . ?
C44 C45 H45 120.0 . . ?
C43 C44 C45 120.1(6) . . ?
C43 C44 H44 120.0 . . ?
C45 C44 H44 120.0 . . ?

loop_
_geom_bond_atom_site_label_1
_geom_bond_atom_site_label_2
_geom_bond_distance
_geom_bond_site_symmetry_2
_geom_bond_publ_flag
Y1 N3 2.675(2) . ?
Y1 N1 2.275(3) . ?
Y1 N2 2.328(3) . ?
Y1 N5 2.315(3) . ?
Y1 N4 2.392(3) . ?
Y1 C18 2.761(3) . ?
Y1 C20 2.820(3) . ?
Y1 C21 2.755(3) . ?
Y1 C19 2.830(3) . ?
N3 C18 1.394(3) . ?
N3 C23 1.485(3) . ?
N3 C21 1.407(3) . ?
N1 C37 1.389(4) . ?
N1 C22 1.385(4) . ?
O1 C57 1.367(4) . ?
O1 C66 1.427(4) . ?
N2 C1 1.385(4) . ?
N2 C4 1.393(4) . ?
N5 N6 1.424(3) . ?
N5 C59 1.367(4) . ?
C37 C38 1.362(4) . ?
C37 C24 1.541(4) . ?
N6 C40 1.279(4) . ?
N4 C53 1.305(4) . ?
N4 C60 1.433(4) . ?
C31 C36 1.376(4) . ?
C31 C24 1.551(4) . ?
C31 C32 1.379(4) . ?
C18 C5 1.533(4) . ?
C18 C19 1.364(4) . ?
C12 C5 1.556(4) . ?
C12 C13 1.383(4) . ?
C12 C17 1.387(4) . ?
C38 H38 0.9300 . ?
C38 C39 1.406(4) . ?
C36 H36 0.9300 . ?
C36 C35 1.390(4) . ?
C5 C6 1.537(4) . ?
C5 C4 1.520(4) . ?
C6 C7 1.385(4) . ?
C6 C11 1.382(4) . ?
C23 H23A 0.9600 . ?
C23 H23B 0.9600 . ?
C23 H23C 0.9600 . ?
C20 H20 0.9800 . ?
C20 C21 1.375(4) . ?
C20 C19 1.400(4) . ?
C1 H1 0.9300 . ?
C1 C2 1.363(4) . ?
C47 C40 1.497(4) . ?
C47 C48 1.377(5) . ?
C47 C52 1.386(5) . ?
C24 C21 1.525(4) . ?
C24 C25 1.545(4) . ?
C22 H22 0.9300 . ?
C22 C39 1.348(4) . ?
C19 H19 0.9800 . ?
C32 H32 0.9300 . ?
C32 C33 1.376(4) . ?
C59 C58 1.417(4) . ?
C59 C54 1.441(4) . ?
C58 H58 0.9300 . ?
C58 C57 1.362(5) . ?
C7 H7 0.9300 . ?
C7 C8 1.374(4) . ?
C2 H2 0.9300 . ?
C2 C3 1.390(5) . ?
C25 C26 1.385(4) . ?
C25 C30 1.386(4) . ?
C40 C41 1.487(5) . ?
C57 C56 1.409(5) . ?
C26 H26 0.9300 . ?
C26 C27 1.380(4) . ?
C4 C3 1.375(4) . ?
C39 H39 0.9300 . ?
C11 H11 0.9300 . ?
C11 C10 1.374(5) . ?
C30 H30 0.9300 . ?
C30 C29 1.388(5) . ?
C9 H9 0.9300 . ?
C9 C10 1.351(5) . ?
C9 C8 1.379(5) . ?
C56 H56 0.9300 . ?
C56 C55 1.364(5) . ?
C10 H10 0.9300 . ?
C13 H13 0.9300 . ?
C13 C14 1.384(5) . ?
C3 H3 0.9300 . ?
C53 H53 0.9300 . ?
C53 C54 1.421(5) . ?
C35 H35 0.9300 . ?
C35 C34 1.362(5) . ?
C54 C55 1.408(4) . ?
C60 C65 1.401(5) . ?
C60 C61 1.367(5) . ?
C55 H55 0.9300 . ?
C41 C46 1.377(5) . ?
C41 C42 1.385(5) . ?
C8 H8 0.9300 . ?
C48 H48 0.9300 . ?
C48 C49 1.374(5) . ?
C27 H27 0.9300 . ?
C27 C28 1.376(5) . ?
C65 H65 0.9300 . ?
C65 C64 1.385(5) . ?
C17 H17 0.9300 . ?
C17 C16 1.383(5) . ?
C61 H61 0.9300 . ?
C61 C62 1.373(6) . ?
C29 H29 0.9300 . ?
C29 C28 1.354(5) . ?
C28 H28 0.9300 . ?
C66 H66A 0.9600 . ?
C66 H66B 0.9600 . ?
C66 H66C 0.9600 . ?
C16 H16 0.9300 . ?
C16 C15 1.366(5) . ?
C62 H62 0.9300 . ?
C62 C63 1.372(7) . ?
C46 H46 0.9300 . ?
C46 C45 1.376(6) . ?
C34 H34 0.9300 . ?
C34 C33 1.368(5) . ?
C63 H63 0.9300 . ?
C63 C64 1.378(6) . ?
C14 H14 0.9300 . ?
C14 C15 1.357(5) . ?
C33 H33 0.9300 . ?
C15 H15 0.9300 . ?
C52 H52 0.9300 . ?
C52 C51 1.379(5) . ?
C64 H64 0.9300 . ?
C42 H42 0.9300 . ?
C42 C43 1.389(6) . ?
C49 H49 0.9300 . ?
C49 C50 1.385(6) . ?
C51 H51 0.9300 . ?
C51 C50 1.367(6) . ?
C43 H43 0.9300 . ?
C43 C44 1.345(8) . ?
C50 H50 0.9300 . ?
C45 H45 0.9300 . ?
C45 C44 1.363(8) . ?
C44 H44 0.9300 . ?

loop_
_geom_torsion_atom_site_label_1
_geom_torsion_atom_site_label_2
_geom_torsion_atom_site_label_3
_geom_torsion_atom_site_label_4
_geom_torsion
_geom_torsion_site_symmetry_1
_geom_torsion_site_symmetry_2
_geom_torsion_site_symmetry_3
_geom_torsion_site_symmetry_4
_geom_torsion_publ_flag
Y1 N3 C18 C5 -109.6(3) . . . . ?
Y1 N3 C18 C19 71.3(2) . . . . ?
Y1 N3 C21 C20 -71.5(2) . . . . ?
Y1 N3 C21 C24 105.3(3) . . . . ?
Y1 N1 C37 C38 -174.4(2) . . . . ?
Y1 N1 C37 C24 11.0(4) . . . . ?
Y1 N1 C22 C39 174.6(2) . . . . ?
Y1 N2 C1 C2 171.6(2) . . . . ?
Y1 N2 C4 C5 5.8(4) . . . . ?
Y1 N2 C4 C3 -170.5(2) . . . . ?
Y1 N5 N6 C40 -91.6(3) . . . . ?
Y1 N5 C59 C58 -141.0(2) . . . . ?
Y1 N5 C59 C54 42.6(4) . . . . ?
Y1 N4 C53 C54 -26.3(4) . . . . ?
Y1 N4 C60 C65 -115.2(3) . . . . ?
Y1 N4 C60 C61 62.5(4) . . . . ?
Y1 C18 C5 C12 98.1(2) . . . . ?
Y1 C18 C5 C6 -144.32(19) . . . . ?
Y1 C18 C5 C4 -18.3(3) . . . . ?
Y1 C18 C19 C20 67.5(2) . . . . ?
Y1 C20 C21 N3 66.93(18) . . . . ?
Y1 C20 C21 C24 -109.6(3) . . . . ?
Y1 C20 C19 C18 -66.1(2) . . . . ?
N3 C18 C5 C12 -178.0(3) . . . . ?
N3 C18 C5 C6 -60.4(3) . . . . ?
N3 C18 C5 C4 65.6(3) . . . . ?
N3 C18 C19 Y1 -66.55(19) . . . . ?
N3 C18 C19 C20 1.0(3) . . . . ?
N1 C37 C38 C39 0.7(4) . . . . ?
N1 C37 C24 C31 88.6(3) . . . . ?
N1 C37 C24 C21 -26.2(3) . . . . ?
N1 C37 C24 C25 -150.0(3) . . . . ?
N1 C22 C39 C38 0.3(4) . . . . ?
O1 C57 C56 C55 -178.4(3) . . . . ?
N2 C1 C2 C3 1.0(4) . . . . ?
N2 C4 C3 C2 -2.0(4) . . . . ?
N5 N6 C40 C47 177.4(3) . . . . ?
N5 N6 C40 C41 -3.5(5) . . . . ?
N5 C59 C58 C57 179.3(3) . . . . ?
N5 C59 C54 C53 9.3(5) . . . . ?
N5 C59 C54 C55 179.3(3) . . . . ?
C37 N1 C22 C39 0.1(4) . . . . ?
C37 C38 C39 C22 -0.6(4) . . . . ?
C37 C24 C21 Y1 27.6(3) . . . . ?
C37 C24 C21 N3 -55.4(4) . . . . ?
C37 C24 C21 C20 120.6(3) . . . . ?
C37 C24 C25 C26 -65.1(4) . . . . ?
C37 C24 C25 C30 118.1(3) . . . . ?
N6 N5 C59 C58 5.7(4) . . . . ?
N6 N5 C59 C54 -170.8(3) . . . . ?
N6 C40 C41 C46 118.9(4) . . . . ?
N6 C40 C41 C42 -61.6(5) . . . . ?
N4 C53 C54 C59 -17.6(5) . . . . ?
N4 C53 C54 C55 172.1(3) . . . . ?
N4 C60 C65 C64 178.9(3) . . . . ?
N4 C60 C61 C62 -177.7(4) . . . . ?
C31 C36 C35 C34 1.1(6) . . . . ?
C31 C24 C21 Y1 -90.4(2) . . . . ?
C31 C24 C21 N3 -173.4(3) . . . . ?
C31 C24 C21 C20 2.6(4) . . . . ?
C31 C24 C25 C26 57.4(4) . . . . ?
C31 C24 C25 C30 -119.4(3) . . . . ?
C31 C32 C33 C34 -1.0(6) . . . . ?
C18 N3 C21 Y1 73.47(19) . . . . ?
C18 N3 C21 C20 2.0(3) . . . . ?
C18 N3 C21 C24 178.7(3) . . . . ?
C18 C5 C6 C7 -32.7(4) . . . . ?
C18 C5 C6 C11 148.9(3) . . . . ?
C18 C5 C4 N2 10.3(4) . . . . ?
C18 C5 C4 C3 -174.4(3) . . . . ?
C12 C5 C6 C7 82.8(3) . . . . ?
C12 C5 C6 C11 -95.6(3) . . . . ?
C12 C5 C4 N2 -104.7(3) . . . . ?
C12 C5 C4 C3 70.6(4) . . . . ?
C12 C13 C14 C15 1.9(6) . . . . ?
C12 C17 C16 C15 -1.1(6) . . . . ?
C38 C37 C24 C31 -84.7(4) . . . . ?
C38 C37 C24 C21 160.6(3) . . . . ?
C38 C37 C24 C25 36.8(4) . . . . ?
C36 C31 C24 C37 -19.1(4) . . . . ?
C36 C31 C24 C21 96.8(3) . . . . ?
C36 C31 C24 C25 -142.7(3) . . . . ?
C36 C31 C32 C33 0.2(5) . . . . ?
C36 C35 C34 C33 -1.9(6) . . . . ?
C5 C18 C19 Y1 114.4(3) . . . . ?
C5 C18 C19 C20 -178.0(3) . . . . ?
C5 C12 C13 C14 176.9(3) . . . . ?
C5 C12 C17 C16 -177.3(3) . . . . ?
C5 C6 C7 C8 -178.7(3) . . . . ?
C5 C6 C11 C10 177.7(3) . . . . ?
C5 C4 C3 C2 -177.7(3) . . . . ?
C6 C5 C4 N2 130.7(3) . . . . ?
C6 C5 C4 C3 -53.9(5) . . . . ?
C6 C7 C8 C9 0.9(6) . . . . ?
C6 C11 C10 C9 1.1(6) . . . . ?
C23 N3 C18 Y1 110.0(3) . . . . ?
C23 N3 C18 C5 0.4(4) . . . . ?
C23 N3 C18 C19 -178.7(3) . . . . ?
C23 N3 C21 Y1 -109.7(3) . . . . ?
C23 N3 C21 C20 178.9(3) . . . . ?
C23 N3 C21 C24 -4.4(4) . . . . ?
C1 N2 C4 C5 178.8(3) . . . . ?
C1 N2 C4 C3 2.6(3) . . . . ?
C1 C2 C3 C4 0.6(4) . . . . ?
C47 C40 C41 C46 -62.1(5) . . . . ?
C47 C40 C41 C42 117.4(4) . . . . ?
C47 C48 C49 C50 -0.8(7) . . . . ?
C47 C52 C51 C50 1.4(7) . . . . ?
C24 C37 C38 C39 174.3(3) . . . . ?
C24 C31 C36 C35 -175.9(3) . . . . ?
C24 C31 C32 C33 175.9(3) . . . . ?
C24 C25 C26 C27 179.4(3) . . . . ?
C24 C25 C30 C29 -178.4(3) . . . . ?
C21 N3 C18 Y1 -73.15(18) . . . . ?
C21 N3 C18 C5 177.3(3) . . . . ?
C21 N3 C18 C19 -1.8(3) . . . . ?
C21 C20 C19 Y1 66.4(2) . . . . ?
C21 C20 C19 C18 0.3(3) . . . . ?
C21 C24 C25 C26 173.7(3) . . . . ?
C21 C24 C25 C30 -3.1(4) . . . . ?
C22 N1 C37 C38 -0.5(3) . . . . ?
C22 N1 C37 C24 -175.1(3) . . . . ?
C19 C18 C5 C12 0.9(4) . . . . ?
C19 C18 C5 C6 118.5(3) . . . . ?
C19 C18 C5 C4 -115.5(3) . . . . ?
C19 C20 C21 Y1 -68.3(2) . . . . ?
C19 C20 C21 N3 -1.4(3) . . . . ?
C19 C20 C21 C24 -178.0(3) . . . . ?
C32 C31 C36 C35 -0.2(5) . . . . ?
C32 C31 C24 C37 165.4(3) . . . . ?
C32 C31 C24 C21 -78.7(3) . . . . ?
C32 C31 C24 C25 41.8(4) . . . . ?
C59 N5 N6 C40 122.9(3) . . . . ?
C59 C58 C57 O1 -178.5(3) . . . . ?
C59 C58 C57 C56 2.4(5) . . . . ?
C59 C54 C55 C56 0.4(5) . . . . ?
C58 C59 C54 C53 -167.4(3) . . . . ?
C58 C59 C54 C55 2.7(4) . . . . ?
C58 C57 C56 C55 0.8(5) . . . . ?
C7 C6 C11 C10 -0.8(5) . . . . ?
C25 C24 C21 Y1 151.45(18) . . . . ?
C25 C24 C21 N3 68.5(3) . . . . ?
C25 C24 C21 C20 -115.5(3) . . . . ?
C25 C26 C27 C28 0.0(5) . . . . ?
C25 C30 C29 C28 -2.4(5) . . . . ?
C40 C47 C48 C49 -175.7(4) . . . . ?
C40 C47 C52 C51 175.5(4) . . . . ?
C40 C41 C46 C45 -178.7(4) . . . . ?
C40 C41 C42 C43 179.7(4) . . . . ?
C57 C56 C55 C54 -2.2(5) . . . . ?
C26 C25 C30 C29 4.8(5) . . . . ?
C26 C27 C28 C29 2.5(5) . . . . ?
C4 N2 C1 C2 -2.2(4) . . . . ?
C4 C5 C6 C7 -153.2(3) . . . . ?
C4 C5 C6 C11 28.4(4) . . . . ?
C11 C6 C7 C8 -0.2(5) . . . . ?
C30 C25 C26 C27 -3.6(5) . . . . ?
C30 C29 C28 C27 -1.3(6) . . . . ?
C10 C9 C8 C7 -0.6(6) . . . . ?
C13 C12 C5 C18 -82.7(3) . . . . ?
C13 C12 C5 C6 161.3(3) . . . . ?
C13 C12 C5 C4 32.9(4) . . . . ?
C13 C12 C17 C16 1.9(5) . . . . ?
C13 C14 C15 C16 -1.0(6) . . . . ?
C53 N4 C60 C65 46.3(4) . . . . ?
C53 N4 C60 C61 -136.0(4) . . . . ?
C53 C54 C55 C56 171.2(3) . . . . ?
C35 C34 C33 C32 1.9(7) . . . . ?
C54 C59 C58 C57 -4.1(5) . . . . ?
C60 N4 C53 C54 170.9(3) . . . . ?
C60 C65 C64 C63 -1.5(6) . . . . ?
C60 C61 C62 C63 -1.0(7) . . . . ?
C41 C46 C45 C44 -2.3(7) . . . . ?
C41 C42 C43 C44 0.3(8) . . . . ?
C8 C9 C10 C11 -0.4(6) . . . . ?
C48 C47 C40 N6 155.8(4) . . . . ?
C48 C47 C40 C41 -23.3(5) . . . . ?
C48 C47 C52 C51 -2.6(6) . . . . ?
C48 C49 C50 C51 -0.5(8) . . . . ?
C65 C60 C61 C62 0.1(6) . . . . ?
C17 C12 C5 C18 96.4(3) . . . . ?
C17 C12 C5 C6 -19.6(4) . . . . ?
C17 C12 C5 C4 -148.0(3) . . . . ?
C17 C12 C13 C14 -2.2(5) . . . . ?
C17 C16 C15 C14 0.7(6) . . . . ?
C61 C60 C65 C64 1.2(5) . . . . ?
C61 C62 C63 C64 0.7(7) . . . . ?
C66 O1 C57 C58 0.9(5) . . . . ?
C66 O1 C57 C56 -179.9(3) . . . . ?
C62 C63 C64 C65 0.6(7) . . . . ?
C46 C41 C42 C43 -0.7(6) . . . . ?
C46 C45 C44 C43 1.8(9) . . . . ?
C52 C47 C40 N6 -22.2(5) . . . . ?
C52 C47 C40 C41 158.7(4) . . . . ?
C52 C47 C48 C49 2.3(6) . . . . ?
C52 C51 C50 C49 0.2(8) . . . . ?
C42 C41 C46 C45 1.7(6) . . . . ?
C42 C43 C44 C45 -0.9(9) . . . . ?

loop_
_smtbx_masks_void_nr
_smtbx_masks_void_average_x
_smtbx_masks_void_average_y
_smtbx_masks_void_average_z
_smtbx_masks_void_volume
_smtbx_masks_void_count_electrons
_smtbx_masks_void_content
1 -0.425 0.000 0.000 733.9 145.6 ?
2 0.000 0.000 0.500 14.0 0.0 ?
